data_4507705
loop_
_publ_author_name
'Cherukuvada, Suryanarayan'
'Nangia, Ashwini'

_publ_section_title
;
 Salts and Ionic Liquid of The Antituberculosis DrugS,S-Ethambutol
;
_journal_issue 4
_journal_name_full 'Crystal Growth &amp; Design'
_journal_page_first 1752
_journal_paper_doi 10.1021/cg400071d
_journal_volume 13
_journal_year 2013
_chemical_absolute_configuration rm
_chemical_formula_sum 'C28 H58 N4 O13'
_chemical_formula_weight 658.78
_chemical_name_systematic
; 
 ? 
;
_space_group_IT_number 1
_symmetry_cell_setting triclinic
_symmetry_space_group_name_Hall 'P 1'
_symmetry_space_group_name_H-M 'P 1'
_atom_sites_solution_hydrogens geom
_atom_sites_solution_primary direct
_atom_sites_solution_secondary difmap
_audit_creation_method SHELXL-97
_cell_angle_alpha 70.6260(10)
_cell_angle_beta 68.8720(10)
_cell_angle_gamma 73.8670(10)
_cell_formula_units_Z 1
_cell_length_a 8.5813(6)
_cell_length_b 10.5252(8)
_cell_length_c 10.9210(8)
_cell_measurement_reflns_used 7617
_cell_measurement_temperature 100(2)
_cell_measurement_theta_max 25.88
_cell_measurement_theta_min 2.53
_cell_volume 853.82(11)
_computing_cell_refinement 'Bruker SMART'
_computing_data_collection 'Bruker SMART'
_computing_data_reduction 'Bruker SAINT'
_computing_molecular_graphics 'Bruker SHELXTL'
_computing_publication_material 'Bruker SHELXTL'
_computing_structure_refinement 'SHELXL-97 (Sheldrick, 1997)'
_computing_structure_solution 'SHELXS-97 (Sheldrick, 1990)'
_diffrn_ambient_temperature 100(2)
_diffrn_measured_fraction_theta_full 0.990
_diffrn_measured_fraction_theta_max 0.990
_diffrn_measurement_device_type 'CCD area detector'
_diffrn_measurement_method 'phi and omega scans'
_diffrn_radiation_monochromator graphite
_diffrn_radiation_source 'fine-focus sealed tube'
_diffrn_radiation_type MoK\a
_diffrn_radiation_wavelength 0.71073
_diffrn_reflns_av_R_equivalents 0.0163
_diffrn_reflns_av_sigmaI/netI 0.0270
_diffrn_reflns_limit_h_max 10
_diffrn_reflns_limit_h_min -10
_diffrn_reflns_limit_k_max 12
_diffrn_reflns_limit_k_min -12
_diffrn_reflns_limit_l_max 13
_diffrn_reflns_limit_l_min -13
_diffrn_reflns_number 8775
_diffrn_reflns_theta_full 25.89
_diffrn_reflns_theta_max 25.89
_diffrn_reflns_theta_min 2.07
_exptl_absorpt_coefficient_mu 0.101
_exptl_absorpt_correction_T_max 0.9702
_exptl_absorpt_correction_T_min 0.9624
_exptl_absorpt_correction_type multi-scan
_exptl_absorpt_process_details SADABS
_exptl_crystal_colour colorless
_exptl_crystal_density_diffrn 1.281
_exptl_crystal_density_method 'not measured'
_exptl_crystal_description block
_exptl_crystal_F_000 358
_exptl_crystal_size_max 0.32
_exptl_crystal_size_mid 0.28
_exptl_crystal_size_min 0.25
_refine_diff_density_max 0.211
_refine_diff_density_min -0.287
_refine_diff_density_rms 0.067
_refine_ls_abs_structure_details 'Flack H D (1983), Acta Cryst. A39, 876-881'
_refine_ls_abs_structure_Flack 0.1(5)
_refine_ls_extinction_method none
_refine_ls_goodness_of_fit_ref 1.041
_refine_ls_hydrogen_treatment mixed
_refine_ls_matrix_type full
_refine_ls_number_parameters 492
_refine_ls_number_reflns 6434
_refine_ls_number_restraints 3
_refine_ls_restrained_S_all 1.041
_refine_ls_R_factor_all 0.0328
_refine_ls_R_factor_gt 0.0326
_refine_ls_shift/su_max 0.000
_refine_ls_shift/su_mean 0.000
_refine_ls_structure_factor_coef Fsqd
_refine_ls_weighting_details 'calc w=1/[\s^2^(Fo^2^)+(0.0580P)^2^+0.1309P] where P=(Fo^2^+2Fc^2^)/3'
_refine_ls_weighting_scheme calc
_refine_ls_wR_factor_gt 0.0859
_refine_ls_wR_factor_ref 0.0861
_reflns_number_gt 6382
_reflns_number_total 6434
_reflns_threshold_expression >2sigma(I)
_cod_data_source_file cg400071d_si_003.cif
_cod_data_source_block S,S-Ethambutol-fumarate-hydrate
_cod_depositor_comments
;
The following automatic conversions were performed:

'_symmetry_cell_setting' value 'Triclinic' changed to 'triclinic'
according to /home/saulius/struct/CIF-dictionaries/cif_core.dic
dictionary named 'cif_core.dic' version 2.4.2 from 2011-04-26.

Automatic conversion script
Id: cif_fix_values 1891 2012-01-12 08:04:46Z andrius 
;
_cod_original_sg_symbol_H-M P1
_cod_database_code 4507705

loop_
_symmetry_equiv_pos_as_xyz
'x, y, z'

loop_
_atom_site_label
_atom_site_type_symbol
_atom_site_fract_x
_atom_site_fract_y
_atom_site_fract_z
_atom_site_U_iso_or_equiv
_atom_site_adp_type
_atom_site_occupancy
_atom_site_symmetry_multiplicity
_atom_site_calc_flag
_atom_site_refinement_flags
C1 C 0.3734(3) 0.4209(3) 0.6511(2) 0.0422(5) Uani 1 1 d .
H1E H 0.2699 0.4879 0.6751 0.063 Uiso 1 1 calc R
H1D H 0.4546 0.4234 0.6940 0.063 Uiso 1 1 calc R
H1C H 0.3451 0.3291 0.6831 0.063 Uiso 1 1 calc R
C2 C 0.4517(2) 0.45569(17) 0.49762(17) 0.0250(3) Uani 1 1 d .
H2D H 0.4750 0.5502 0.4646 0.030 Uiso 1 1 calc R
H2C H 0.5610 0.3926 0.4737 0.030 Uiso 1 1 calc R
C3 C 0.3327(2) 0.44353(16) 0.42912(16) 0.0206(3) Uani 1 1 d .
C4 C 0.58726(18) 0.36474(15) 0.24261(16) 0.0170(3) Uani 1 1 d .
H4A H 0.5892 0.2688 0.2982 0.020 Uiso 1 1 calc R
H4B H 0.6692 0.4033 0.2583 0.020 Uiso 1 1 calc R
C5 C 0.17570(19) 0.55536(16) 0.43591(15) 0.0202(3) Uani 1 1 d .
H5A H 0.1018 0.5405 0.3920 0.024 Uiso 1 1 calc R
H5B H 0.1105 0.5527 0.5319 0.024 Uiso 1 1 calc R
C6 C 0.63456(18) 0.37020(15) 0.09306(15) 0.0173(3) Uani 1 1 d .
H6A H 0.5525 0.3307 0.0787 0.021 Uiso 1 1 calc R
H6B H 0.6287 0.4667 0.0387 0.021 Uiso 1 1 calc R
C7 C 0.84976(18) 0.26801(15) -0.09081(15) 0.0167(3) Uani 1 1 d .
C8 C 0.8505(2) 0.40134(15) -0.20192(16) 0.0213(3) Uani 1 1 d .
H8A H 0.9549 0.4367 -0.2215 0.026 Uiso 1 1 calc R
H8B H 0.7517 0.4701 -0.1695 0.026 Uiso 1 1 calc R
C9 C 0.8432(2) 0.38228(19) -0.33244(17) 0.0286(4) Uani 1 1 d .
H9B H 0.9494 0.3258 -0.3726 0.043 Uiso 1 1 calc R
H9C H 0.8278 0.4719 -0.3970 0.043 Uiso 1 1 calc R
H9A H 0.7477 0.3370 -0.3114 0.043 Uiso 1 1 calc R
C10 C 1.01884(19) 0.16974(15) -0.11613(16) 0.0190(3) Uani 1 1 d .
H10B H 1.0593 0.1635 -0.2114 0.023 Uiso 1 1 calc R
H10A H 1.1051 0.2030 -0.1000 0.023 Uiso 1 1 calc R
C11 C 0.1938(2) 0.22611(15) 0.26626(16) 0.0197(3) Uani 1 1 d .
C12 C 0.05004(19) 0.16026(15) 0.28509(16) 0.0197(3) Uani 1 1 d .
H12 H -0.0625 0.2074 0.3159 0.024 Uiso 1 1 calc R
C13 C 0.07035(18) 0.04068(15) 0.26145(15) 0.0173(3) Uani 1 1 d .
H13 H 0.1825 -0.0064 0.2290 0.021 Uiso 1 1 calc R
C14 C -0.07652(18) -0.02419(15) 0.28369(14) 0.0157(3) Uani 1 1 d .
C15 C 0.9441(2) 0.8345(2) -0.35815(19) 0.0366(4) Uani 1 1 d .
H15B H 0.8668 0.9009 -0.4068 0.055 Uiso 1 1 calc R
H15A H 0.9969 0.7582 -0.4008 0.055 Uiso 1 1 calc R
H15C H 1.0325 0.8791 -0.3619 0.055 Uiso 1 1 calc R
C16 C 0.8447(2) 0.78034(17) -0.21016(16) 0.0240(3) Uani 1 1 d .
H16A H 0.7470 0.7455 -0.2071 0.029 Uiso 1 1 calc R
H16B H 0.9187 0.7028 -0.1654 0.029 Uiso 1 1 calc R
C17 C 0.77984(19) 0.88994(16) -0.13221(15) 0.0187(3) Uani 1 1 d .
C18 C 0.63210(19) 0.91671(15) 0.10541(15) 0.0160(3) Uani 1 1 d .
H18A H 0.5339 0.9860 0.0847 0.019 Uiso 1 1 calc R
H18B H 0.7238 0.9653 0.0899 0.019 Uiso 1 1 calc R
C19 C 0.66562(19) 1.01466(15) -0.19428(15) 0.0191(3) Uani 1 1 d .
H19A H 0.6146 1.0752 -0.1319 0.023 Uiso 1 1 calc R
H19B H 0.7355 1.0664 -0.2808 0.023 Uiso 1 1 calc R
C20 C 0.58020(19) 0.83532(15) 0.25347(15) 0.0165(3) Uani 1 1 d .
H20A H 0.4881 0.7866 0.2701 0.020 Uiso 1 1 calc R
H20B H 0.6782 0.7667 0.2756 0.020 Uiso 1 1 calc R
C21 C 0.42996(19) 0.87766(16) 0.48597(15) 0.0178(3) Uani 1 1 d .
C22 C 0.5527(2) 0.77450(16) 0.55933(16) 0.0224(3) Uani 1 1 d .
H22A H 0.6121 0.7019 0.5109 0.027 Uiso 1 1 calc R
H22B H 0.6391 0.8211 0.5579 0.027 Uiso 1 1 calc R
C23 C 0.4602(2) 0.70968(18) 0.70608(17) 0.0289(4) Uani 1 1 d .
H23A H 0.4217 0.7777 0.7589 0.043 Uiso 1 1 calc R
H23B H 0.5376 0.6321 0.7450 0.043 Uiso 1 1 calc R
H23C H 0.3620 0.6776 0.7087 0.043 Uiso 1 1 calc R
C24 C 0.3373(2) 0.99899(17) 0.54812(16) 0.0227(3) Uani 1 1 d .
H24A H 0.2520 1.0559 0.5013 0.027 Uiso 1 1 calc R
H24B H 0.2760 0.9639 0.6450 0.027 Uiso 1 1 calc R
C25 C 0.30639(18) 0.76300(15) 0.04207(14) 0.0155(3) Uani 1 1 d .
C26 C 0.15609(18) 0.70189(15) 0.06740(15) 0.0158(3) Uani 1 1 d .
H26 H 0.0456 0.7485 0.1050 0.019 Uiso 1 1 calc R
C27 C 0.17179(19) 0.58453(15) 0.03907(15) 0.0173(3) Uani 1 1 d .
H27 H 0.2830 0.5355 0.0077 0.021 Uiso 1 1 calc R
C28 C 0.02369(19) 0.52497(15) 0.05385(15) 0.0174(3) Uani 1 1 d .
H1 H 0.138(4) 0.745(3) 0.339(3) 0.048(7) Uiso 1 1 d .
H2 H 1.089(3) -0.004(2) -0.021(2) 0.027(5) Uiso 1 1 d .
H3 H 0.298(3) 0.348(2) 0.474(2) 0.028(5) Uiso 1 1 d .
H7 H 0.756(2) 0.2267(19) -0.0821(19) 0.017(4) Uiso 1 1 d .
H8 H 0.473(3) 1.048(3) 0.616(3) 0.044(6) Uiso 1 1 d .
H17 H 0.871(3) 0.918(2) -0.128(2) 0.022(5) Uiso 1 1 d .
H21 H 0.347(2) 0.8279(19) 0.4879(19) 0.018(4) Uiso 1 1 d .
H1A H 0.342(3) 0.416(2) 0.263(2) 0.037(6) Uiso 1 1 d .
H2A H 0.883(3) 0.341(2) 0.045(2) 0.025(5) Uiso 1 1 d .
H3A H 0.597(3) 0.791(2) 0.023(2) 0.027(5) Uiso 1 1 d .
H7A H 0.460(3) 0.959(2) -0.150(3) 0.034(6) Uiso 1 1 d .
H13A H 0.275(4) 0.329(3) 0.955(3) 0.076(10) Uiso 1 1 d .
H1B H 0.413(2) 0.530(2) 0.2319(19) 0.010(4) Uiso 1 1 d .
H2B H 0.820(3) 0.205(3) 0.114(3) 0.043(7) Uiso 1 1 d .
H3B H 0.761(3) 0.748(2) 0.041(2) 0.021(5) Uiso 1 1 d .
H13B H 0.382(5) 0.217(4) 1.059(4) 0.103(13) Uiso 1 1 d .
H4C H 0.451(3) 1.004(2) 0.309(2) 0.030(5) Uiso 1 1 d .
H4D H 0.613(3) 0.9695(19) 0.3319(19) 0.014(4) Uiso 1 1 d .
N1 N 0.41334(16) 0.44664(13) 0.28081(12) 0.0153(3) Uani 1 1 d .
N2 N 0.80968(15) 0.29222(12) 0.04669(13) 0.0148(2) Uani 1 1 d .
N3 N 0.69215(16) 0.82457(13) 0.01364(12) 0.0147(2) Uani 1 1 d .
N4 N 0.52057(16) 0.93354(12) 0.33942(12) 0.0144(2) Uani 1 1 d .
O1 O 0.22621(14) 0.68456(11) 0.36833(12) 0.0213(2) Uani 1 1 d .
O2 O 0.99436(14) 0.04009(11) -0.02640(12) 0.0226(2) Uani 1 1 d .
O3 O 0.15661(15) 0.33696(12) 0.29648(13) 0.0254(3) Uani 1 1 d .
O4 O 0.34487(14) 0.16644(11) 0.21974(12) 0.0222(2) Uani 1 1 d .
O5 O -0.21366(13) 0.05662(10) 0.27140(11) 0.0189(2) Uani 1 1 d .
O6 O -0.05611(14) -0.15154(10) 0.31327(11) 0.0199(2) Uani 1 1 d .
O7 O 0.53378(15) 0.98008(12) -0.21976(12) 0.0228(2) Uani 1 1 d .
O8 O 0.44833(17) 1.08187(12) 0.53849(12) 0.0283(3) Uani 1 1 d .
O9 O 0.44404(13) 0.68520(10) 0.05339(11) 0.0172(2) Uani 1 1 d .
O10 O 0.28831(14) 0.89189(11) 0.00602(12) 0.0194(2) Uani 1 1 d .
O11 O 0.06007(14) 0.42192(11) 0.00795(11) 0.0209(2) Uani 1 1 d .
O12 O -0.12459(14) 0.58032(11) 0.10712(12) 0.0229(2) Uani 1 1 d .
O13 O 0.4024(2) 0.26694(17) 0.94411(15) 0.0436(4) Uani 1 1 d .
O14 O 0.8239(9) 0.4907(8) 0.3664(8) 0.022(3) Uani 0.145(6) 1 d P

loop_
_atom_site_aniso_label
_atom_site_aniso_U_11
_atom_site_aniso_U_22
_atom_site_aniso_U_33
_atom_site_aniso_U_23
_atom_site_aniso_U_13
_atom_site_aniso_U_12
C1 0.0387(11) 0.0672(15) 0.0287(10) -0.0187(9) -0.0096(8) -0.0145(10)
C2 0.0253(8) 0.0254(8) 0.0274(8) -0.0102(6) -0.0097(6) -0.0028(6)
C3 0.0209(7) 0.0189(7) 0.0214(7) -0.0071(6) -0.0049(6) -0.0024(6)
C4 0.0135(7) 0.0162(7) 0.0219(7) -0.0063(6) -0.0057(6) -0.0014(5)
C5 0.0193(7) 0.0177(7) 0.0197(7) -0.0056(6) -0.0011(6) -0.0028(6)
C6 0.0113(7) 0.0162(7) 0.0225(7) -0.0061(6) -0.0048(5) 0.0011(5)
C7 0.0149(7) 0.0164(7) 0.0202(7) -0.0061(6) -0.0062(5) -0.0019(5)
C8 0.0224(7) 0.0168(7) 0.0223(7) -0.0035(6) -0.0065(6) -0.0016(6)
C9 0.0285(8) 0.0336(9) 0.0236(8) -0.0039(7) -0.0100(7) -0.0068(7)
C10 0.0159(7) 0.0158(7) 0.0239(7) -0.0059(6) -0.0046(6) -0.0015(5)
C11 0.0204(7) 0.0158(7) 0.0260(7) -0.0018(6) -0.0124(6) -0.0051(6)
C12 0.0155(7) 0.0164(7) 0.0288(8) -0.0058(6) -0.0093(6) -0.0019(6)
C13 0.0125(7) 0.0178(7) 0.0220(7) -0.0045(6) -0.0061(6) -0.0028(5)
C14 0.0156(7) 0.0159(7) 0.0163(7) -0.0059(5) -0.0029(5) -0.0043(6)
C15 0.0307(9) 0.0541(12) 0.0278(9) -0.0251(9) 0.0025(7) -0.0092(8)
C16 0.0215(8) 0.0279(8) 0.0252(8) -0.0151(7) -0.0064(6) 0.0011(6)
C17 0.0149(7) 0.0241(8) 0.0190(7) -0.0087(6) -0.0018(6) -0.0068(6)
C18 0.0155(6) 0.0151(7) 0.0183(7) -0.0069(5) -0.0041(5) -0.0022(5)
C19 0.0215(7) 0.0193(7) 0.0173(7) -0.0055(6) -0.0029(6) -0.0078(6)
C20 0.0169(7) 0.0149(7) 0.0181(7) -0.0047(6) -0.0045(5) -0.0040(5)
C21 0.0166(7) 0.0218(7) 0.0150(7) -0.0029(6) -0.0043(5) -0.0061(6)
C22 0.0246(8) 0.0220(7) 0.0208(7) -0.0030(6) -0.0096(6) -0.0036(6)
C23 0.0376(9) 0.0272(8) 0.0204(8) -0.0004(6) -0.0092(7) -0.0099(7)
C24 0.0234(8) 0.0258(8) 0.0181(7) -0.0062(6) -0.0055(6) -0.0036(6)
C25 0.0154(7) 0.0158(7) 0.0154(7) -0.0040(5) -0.0045(5) -0.0030(6)
C26 0.0132(7) 0.0145(7) 0.0182(7) -0.0029(5) -0.0043(5) -0.0023(5)
C27 0.0139(7) 0.0168(7) 0.0214(7) -0.0045(6) -0.0058(5) -0.0029(5)
C28 0.0175(7) 0.0125(7) 0.0228(7) -0.0009(5) -0.0109(6) -0.0016(5)
N1 0.0148(6) 0.0120(6) 0.0188(6) -0.0040(5) -0.0055(5) -0.0013(5)
N2 0.0113(6) 0.0132(6) 0.0209(6) -0.0049(5) -0.0054(5) -0.0023(5)
N3 0.0129(6) 0.0135(6) 0.0185(6) -0.0055(5) -0.0047(5) -0.0021(5)
N4 0.0134(6) 0.0147(6) 0.0160(6) -0.0038(5) -0.0050(5) -0.0033(5)
O1 0.0165(5) 0.0164(5) 0.0312(6) -0.0090(4) -0.0057(4) -0.0013(4)
O2 0.0162(6) 0.0137(5) 0.0356(6) -0.0029(4) -0.0082(5) -0.0025(4)
O3 0.0234(6) 0.0192(5) 0.0401(7) -0.0094(5) -0.0145(5) -0.0049(4)
O4 0.0165(5) 0.0175(5) 0.0328(6) -0.0020(4) -0.0113(5) -0.0033(4)
O5 0.0143(5) 0.0160(5) 0.0281(6) -0.0058(4) -0.0076(4) -0.0032(4)
O6 0.0199(5) 0.0135(5) 0.0275(6) -0.0056(4) -0.0076(4) -0.0037(4)
O7 0.0208(5) 0.0276(6) 0.0210(5) -0.0038(4) -0.0066(5) -0.0081(4)
O8 0.0419(7) 0.0249(6) 0.0224(6) -0.0053(5) -0.0110(5) -0.0115(5)
O9 0.0134(5) 0.0151(5) 0.0234(5) -0.0045(4) -0.0059(4) -0.0028(4)
O10 0.0158(5) 0.0136(5) 0.0284(6) -0.0050(4) -0.0059(4) -0.0033(4)
O11 0.0200(5) 0.0185(5) 0.0281(6) -0.0088(4) -0.0084(4) -0.0043(4)
O12 0.0149(5) 0.0166(5) 0.0378(7) -0.0063(5) -0.0098(5) -0.0020(4)
O13 0.0414(8) 0.0495(9) 0.0347(8) -0.0146(7) -0.0096(6) 0.0021(7)
O14 0.012(4) 0.026(5) 0.030(5) -0.014(3) -0.009(3) 0.002(3)

loop_
_atom_type_symbol
_atom_type_description
_atom_type_scat_dispersion_real
_atom_type_scat_dispersion_imag
_atom_type_scat_source
C C 0.0033 0.0016 'International Tables Vol C Tables 4.2.6.8 and 6.1.1.4'
H H 0.0000 0.0000 'International Tables Vol C Tables 4.2.6.8 and 6.1.1.4'
N N 0.0061 0.0033 'International Tables Vol C Tables 4.2.6.8 and 6.1.1.4'
O O 0.0106 0.0060 'International Tables Vol C Tables 4.2.6.8 and 6.1.1.4'

loop_
_geom_angle_atom_site_label_1
_geom_angle_atom_site_label_2
_geom_angle_atom_site_label_3
_geom_angle
C3 C2 C1 110.50(14)
N1 C3 C2 114.16(13)
N1 C3 C5 105.86(12)
C2 C3 C5 113.62(13)
N1 C4 C6 107.58(11)
O1 C5 C3 109.22(12)
N2 C6 C4 110.58(11)
N2 C7 C8 111.78(12)
N2 C7 C10 107.64(12)
C8 C7 C10 112.61(12)
C7 C8 C9 111.82(13)
O2 C10 C7 108.13(12)
O3 C11 O4 124.32(14)
O3 C11 C12 117.25(14)
O4 C11 C12 118.43(13)
C13 C12 C11 123.93(14)
C12 C13 C14 122.77(14)
O6 C14 O5 124.89(14)
O6 C14 C13 118.57(13)
O5 C14 C13 116.54(13)
C17 C16 C15 112.24(14)
N3 C17 C19 112.09(12)
N3 C17 C16 108.04(12)
C19 C17 C16 113.17(13)
N3 C18 C20 110.60(11)
O7 C19 C17 112.93(12)
N4 C20 C18 107.79(11)
N4 C21 C22 110.90(12)
N4 C21 C24 107.87(12)
C22 C21 C24 113.83(13)
C23 C22 C21 111.46(13)
O8 C24 C21 112.93(13)
O9 C25 O10 123.43(13)
O9 C25 C26 119.32(13)
O10 C25 C26 117.22(13)
C27 C26 C25 122.29(13)
C26 C27 C28 123.81(14)
O12 C28 O11 124.60(14)
O12 C28 C27 119.56(13)
O11 C28 C27 115.83(13)
C4 N1 C3 116.76(12)
C6 N2 C7 112.94(11)
C18 N3 C17 114.50(11)
C20 N4 C21 115.50(12)

loop_
_geom_bond_atom_site_label_1
_geom_bond_atom_site_label_2
_geom_bond_distance
C1 C2 1.521(2)
C2 C3 1.519(2)
C3 N1 1.5076(19)
C3 C5 1.520(2)
C4 N1 1.4898(18)
C4 C6 1.5193(18)
C5 O1 1.4187(19)
C6 N2 1.4933(17)
C7 N2 1.5070(19)
C7 C8 1.520(2)
C7 C10 1.522(2)
C8 C9 1.529(2)
C10 O2 1.4108(19)
C11 O3 1.243(2)
C11 O4 1.272(2)
C11 C12 1.498(2)
C12 C13 1.320(2)
C13 C14 1.504(2)
C14 O6 1.2469(18)
C14 O5 1.2682(19)
C15 C16 1.526(2)
C16 C17 1.523(2)
C17 N3 1.5077(19)
C17 C19 1.522(2)
C18 N3 1.4850(18)
C18 C20 1.5234(19)
C19 O7 1.4187(18)
C20 N4 1.4884(18)
C21 N4 1.4982(19)
C21 C22 1.525(2)
C21 C24 1.531(2)
C22 C23 1.524(2)
C24 O8 1.417(2)
C25 O9 1.2576(18)
C25 O10 1.2618(18)
C25 C26 1.496(2)
C26 C27 1.331(2)
C27 C28 1.504(2)
C28 O12 1.255(2)
C28 O11 1.2589(19)
